data_4338211
loop_
_publ_author_name
'Das, Sourav'
'Hossain, Sakiat'
'Dey, Atanu'
'Biswas, Sourav'
'Sutter, Jean-Pascal'
'Chandrasekhar, Vadapalli'

_publ_section_title
;
 Molecular Magnets Based on Homometallic Hexanuclear Lanthanide(III)
 Complexes.
;
_journal_issue 10
_journal_name_full 'Inorganic chemistry'
_journal_page_first 5020
_journal_page_last 5028
_journal_paper_doi 10.1021/ic500052v
_journal_volume 53
_journal_year 2014
_chemical_formula_moiety 'C64 H78 Gd6 N12 O28, 2(C H4 O), 4(Cl), 8(H2 O)'
_chemical_formula_sum 'C66 H102 Cl4 Gd6 N12 O38'
_chemical_formula_weight 2756.90
_chemical_name_systematic
; 
 ? 
;
_space_group_IT_number 2
_symmetry_cell_setting triclinic
_symmetry_space_group_name_Hall '-P 1'
_symmetry_space_group_name_H-M 'P -1'
_atom_sites_solution_hydrogens geom
_atom_sites_solution_primary direct
_atom_sites_solution_secondary difmap
_audit_creation_method SHELXL-97
_cell_angle_alpha 69.631(5)
_cell_angle_beta 89.371(5)
_cell_angle_gamma 76.267(5)
_cell_formula_units_Z 1
_cell_length_a 12.065(5)
_cell_length_b 12.880(5)
_cell_length_c 16.967(5)
_cell_measurement_reflns_used 4021
_cell_measurement_temperature 100(2)
_cell_measurement_theta_max 28.02
_cell_measurement_theta_min 2.25
_cell_volume 2393.7(15)
_computing_cell_refinement 'Bruker SMART'
_computing_data_collection 'Bruker SMART'
_computing_data_reduction 'Bruker SAINT'
_computing_molecular_graphics 'Bruker SHELXTL'
_computing_publication_material 'Bruker SHELXTL'
_computing_structure_refinement 'Bruker SHELXTL'
_computing_structure_solution 'Bruker SHELXTL'
_diffrn_ambient_temperature 100(2)
_diffrn_measured_fraction_theta_full 0.978
_diffrn_measured_fraction_theta_max 0.978
_diffrn_radiation_monochromator graphite
_diffrn_radiation_source 'fine-focus sealed tube'
_diffrn_radiation_type MoK\a
_diffrn_radiation_wavelength 0.71069
_diffrn_reflns_av_R_equivalents 0.0254
_diffrn_reflns_av_sigmaI/netI 0.0549
_diffrn_reflns_limit_h_max 14
_diffrn_reflns_limit_h_min -12
_diffrn_reflns_limit_k_max 13
_diffrn_reflns_limit_k_min -15
_diffrn_reflns_limit_l_max 17
_diffrn_reflns_limit_l_min -20
_diffrn_reflns_number 12467
_diffrn_reflns_theta_full 25.03
_diffrn_reflns_theta_max 25.03
_diffrn_reflns_theta_min 4.08
_exptl_absorpt_coefficient_mu 4.295
_exptl_absorpt_correction_T_max 1
_exptl_absorpt_correction_T_min 0.741898
_exptl_absorpt_correction_type empirical
_exptl_absorpt_process_details sadabs
_exptl_crystal_colour colourless
_exptl_crystal_density_diffrn 1.913
_exptl_crystal_density_method 'not measured'
_exptl_crystal_description block
_exptl_crystal_F_000 1338
_exptl_crystal_size_max 0.049
_exptl_crystal_size_mid 0.036
_exptl_crystal_size_min 0.022
_refine_diff_density_max 2.840
_refine_diff_density_min -1.781
_refine_diff_density_rms 0.275
_refine_ls_extinction_method none
_refine_ls_goodness_of_fit_ref 1.090
_refine_ls_hydrogen_treatment mixed
_refine_ls_matrix_type fullcycle
_refine_ls_number_parameters 588
_refine_ls_number_reflns 8282
_refine_ls_number_restraints 38
_refine_ls_restrained_S_all 1.121
_refine_ls_R_factor_all 0.0710
_refine_ls_R_factor_gt 0.0542
_refine_ls_shift/su_max 0.000
_refine_ls_shift/su_mean 0.000
_refine_ls_structure_factor_coef Fsqd
_refine_ls_weighting_details 'calc w=1/[\s^2^(Fo^2^)+(0.0977P)^2^+9.0771P] where P=(Fo^2^+2Fc^2^)/3'
_refine_ls_weighting_scheme calc
_refine_ls_wR_factor_gt 0.1472
_refine_ls_wR_factor_ref 0.1685
_reflns_number_gt 6495
_reflns_number_total 8282
_reflns_threshold_expression >2sigma(I)
_cod_data_source_file ic500052v_si_003.cif
_cod_data_source_block Gd6
_cod_depositor_comments
;
The following automatic conversions were performed:

'_symmetry_cell_setting' value 'Triclinic' changed to 'triclinic'
according to
/usr/data/users/saulius/crontab/automatic-downloads/rss-feeds/ACS/lib/dictionaries/cif_core.dic
dictionary named 'cif_core.dic' version 2.4.2 from
2011-04-26.

'_exptl_absorpt_correction_type' value 'Empirical'
changed to 'empirical' according to
/usr/data/users/saulius/crontab/automatic-downloads/rss-feeds/ACS/lib/dictionaries/cif_core.dic
dictionary named 'cif_core.dic' version 2.4.2 from 2011-04-26.

Automatic conversion script
Id: cif_fix_values 2281 2013-09-26 08:29:07Z andrius 

 Adding full bibliography for 4338211--4338214.cif.
;
_cod_original_sg_symbol_H-M 'P-1   '
_cod_database_code 4338211

loop_
_symmetry_equiv_pos_as_xyz
'x, y, z'
'-x, -y, -z'

loop_
_atom_site_label
_atom_site_type_symbol
_atom_site_fract_x
_atom_site_fract_y
_atom_site_fract_z
_atom_site_U_iso_or_equiv
_atom_site_adp_type
_atom_site_occupancy
_atom_site_symmetry_multiplicity
_atom_site_calc_flag
_atom_site_refinement_flags
Gd3 Gd 0.44161(4) 0.17343(4) 0.18768(3) 0.024 Uani 1 1 d .
Gd1 Gd 0.36048(4) 0.07237(4) 0.65531(3) 0.025 Uani 1 1 d .
Gd2 Gd 0.36631(4) 0.08358(4) 0.41637(3) 0.023 Uani 1 1 d .
Cl1 Cl 0.1665(12) 0.4871(8) 0.2902(7) 0.244 Uani 1 1 d U
Cl2 Cl 0.6074(3) 0.2799(3) 0.4252(2) 0.049 Uani 1 1 d .
N1 N 0.1494(7) 0.1537(8) 0.3911(5) 0.030 Uani 1 1 d .
N2 N 0.0914(7) 0.0674(9) 0.6064(6) 0.037 Uani 1 1 d .
N3 N 0.1649(7) 0.0285(9) 0.6798(5) 0.034 Uani 1 1 d .
N4 N 0.4537(8) 0.2338(8) 0.6545(5) 0.032 Uani 1 1 d .
N5 N 0.3421(7) -0.0511(7) 0.1756(5) 0.027 Uani 1 1 d .
N6 N 0.3231(7) 0.0673(7) 0.1338(5) 0.027 Uani 1 1 d .
O1 O 0.2957(5) 0.1742(6) 0.2758(4) 0.029 Uani 1 1 d .
O2 O 0.2607(5) 0.0624(6) 0.5393(4) 0.027 Uani 1 1 d .
O3 O 0.3601(6) -0.0733(7) 0.7903(4) 0.032 Uani 1 1 d .
O4 O 0.4513(6) -0.1563(7) 0.9437(4) 0.031 Uani 1 1 d .
O5 O 0.2633(8) 0.2710(7) 0.5653(6) 0.048 Uani 1 1 d D
O6 O 0.4651(6) -0.0206(6) 0.2626(4) 0.029 Uani 1 1 d .
O7 O 0.3157(6) 0.3027(6) 0.0823(4) 0.032 Uani 1 1 d .
O8 O 0.2121(7) 0.5151(7) -0.0102(5) 0.042 Uani 1 1 d .
O9 O 0.5228(6) 0.1139(6) 0.3345(4) 0.024 Uani 1 1 d D
O10 O 0.2905(6) -0.0760(7) 0.4178(5) 0.034 Uani 1 1 d D
H10 H 0.312(8) -0.137(5) 0.461(4) 0.051 Uiso 1 1 d D
O11 O 0.3463(8) 0.2861(7) 0.3956(5) 0.048 Uani 1 1 d .
H11A H 0.4103 0.3070 0.3783 0.072 Uiso 1 1 d R
H11B H 0.2897 0.3317 0.3569 0.072 Uiso 1 1 d R
O12 O 0.4782(6) 0.0859(6) 0.5354(4) 0.024 Uani 1 1 d D
O13 O 0.2649(7) 0.1731(8) 0.7487(5) 0.049 Uani 1 1 d D
H13 H 0.1926(18) 0.200(12) 0.744(5) 0.074 Uiso 1 1 d D
O14 O 0.5158(12) 0.3346(10) 0.1647(9) 0.099 Uani 1 1 d .
H14A H 0.5389 0.3599 0.1127 0.148 Uiso 1 1 d R
H14B H 0.4632 0.3926 0.1708 0.148 Uiso 1 1 d R
O15 O 0.6682(14) 0.3873(12) 0.2393(8) 0.103 Uani 1 1 d .
H15 H 0.6462 0.3787 0.1970 0.154 Uiso 1 1 calc R
O16 O 0.0473(15) 0.3531(14) 0.4897(7) 0.194 Uani 1 1 d GU
H16C H 0.1044 0.3702 0.5063 0.290 Uiso 1 1 d G
H16D H 0.0252 0.3967 0.4391 0.290 Uiso 1 1 d G
O17 O -0.0174(10) 0.4934(13) 0.3089(7) 0.165 Uani 1 1 d GU
H17A H 0.0052 0.5520 0.2799 0.248 Uiso 1 1 d G
H17B H 0.0274 0.4338 0.3051 0.248 Uiso 1 1 d G
O18 O 0.3119(13) 0.5256(16) 0.1460(10) 0.195 Uani 1 1 d GU
H18A H 0.3407 0.5827 0.1258 0.293 Uiso 1 1 d G
H18B H 0.2557 0.5420 0.1738 0.293 Uiso 1 1 d G
O19 O 0.0724(18) 0.7428(10) 0.2408(11) 0.286 Uani 1 1 d GU
H19A H 0.1058 0.6847 0.2291 0.429 Uiso 1 1 d G
H19B H 0.0184 0.7274 0.2718 0.429 Uiso 1 1 d G
C1 C 0.1804(9) 0.2231(10) 0.2442(6) 0.033 Uani 1 1 d .
H1A H 0.1632 0.1927 0.2022 0.040 Uiso 1 1 calc R
H1B H 0.1686 0.3051 0.2169 0.040 Uiso 1 1 calc R
C2 C 0.1011(9) 0.1991(11) 0.3124(7) 0.036 Uani 1 1 d .
C3 C -0.0186(9) 0.2220(12) 0.2981(7) 0.044 Uani 1 1 d .
H3 H -0.0517 0.2531 0.2430 0.053 Uiso 1 1 calc R
C4 C -0.0851(10) 0.1999(12) 0.3619(8) 0.045 Uani 1 1 d .
H4 H -0.1641 0.2161 0.3521 0.054 Uiso 1 1 calc R
C5 C -0.0337(9) 0.1522(12) 0.4430(7) 0.045 Uani 1 1 d .
H5C H -0.0780 0.1351 0.4888 0.054 Uiso 1 1 calc R
C6 C 0.0829(9) 0.1303(10) 0.4557(6) 0.034 Uani 1 1 d .
C7 C 0.1487(8) 0.0834(10) 0.5378(7) 0.031 Uani 1 1 d .
C8 C 0.1141(9) -0.0078(11) 0.7474(7) 0.039 Uani 1 1 d .
H8 H 0.0370 -0.0057 0.7416 0.046 Uiso 1 1 calc R
C9 C 0.1694(9) -0.0517(10) 0.8321(6) 0.031 Uani 1 1 d .
C10 C 0.0966(9) -0.0637(10) 0.8995(6) 0.032 Uani 1 1 d .
H10A H 0.0176 -0.0435 0.8881 0.038 Uiso 1 1 calc R
C11 C 0.1435(10) -0.1056(11) 0.9822(7) 0.038 Uani 1 1 d .
H11 H 0.0957 -0.1136 1.0261 0.045 Uiso 1 1 calc R
C12 C 0.2608(10) -0.1357(10) 0.9995(7) 0.034 Uani 1 1 d .
H12 H 0.2916 -0.1621 1.0550 0.041 Uiso 1 1 calc R
C13 C 0.3323(8) -0.1266(9) 0.9348(7) 0.029 Uani 1 1 d .
C14 C 0.2878(8) -0.0832(10) 0.8491(6) 0.028 Uani 1 1 d .
C15 C 0.5031(11) -0.1935(14) 1.0293(7) 0.056 Uani 1 1 d .
H15A H 0.4787 -0.1334 1.0515 0.084 Uiso 1 1 calc R
H15B H 0.5850 -0.2117 1.0287 0.084 Uiso 1 1 calc R
H15C H 0.4798 -0.2601 1.0641 0.084 Uiso 1 1 calc R
C16 C 0.2996(14) 0.3706(11) 0.5555(9) 0.065 Uani 1 1 d D
H16A H 0.2408 0.4227 0.5726 0.078 Uiso 1 1 calc R
H16B H 0.3098 0.4082 0.4965 0.078 Uiso 1 1 calc R
C17 C 0.4093(12) 0.3443(9) 0.6069(7) 0.042 Uani 1 1 d .
C18 C 0.4616(12) 0.4324(11) 0.6047(8) 0.051 Uani 1 1 d .
H18 H 0.4314 0.5076 0.5692 0.062 Uiso 1 1 calc R
C19 C 0.5595(12) 0.4026(11) 0.6576(9) 0.051 Uani 1 1 d .
H19 H 0.5970 0.4580 0.6574 0.061 Uiso 1 1 calc R
C20 C 0.6018(12) 0.2898(10) 0.7110(9) 0.047 Uani 1 1 d .
H20 H 0.6656 0.2695 0.7486 0.057 Uiso 1 1 calc R
C21 C 0.5484(9) 0.2102(10) 0.7073(7) 0.033 Uani 1 1 d .
C22 C 0.4164(8) -0.0858(9) 0.2389(6) 0.026 Uani 1 1 d .
C23 C 0.2387(8) 0.1088(9) 0.0752(6) 0.025 Uani 1 1 d .
H23 H 0.2048 0.0557 0.0662 0.030 Uiso 1 1 calc R
C24 C 0.1923(8) 0.2248(10) 0.0235(6) 0.030 Uani 1 1 d .
C25 C 0.1010(9) 0.2463(11) -0.0382(7) 0.038 Uani 1 1 d .
H25 H 0.0786 0.1854 -0.0449 0.046 Uiso 1 1 calc R
C26 C 0.0464(10) 0.3573(10) -0.0877(7) 0.037 Uani 1 1 d .
H26 H -0.0144 0.3713 -0.1262 0.044 Uiso 1 1 calc R
C27 C 0.0830(9) 0.4485(10) -0.0795(7) 0.035 Uani 1 1 d .
H27 H 0.0460 0.5229 -0.1130 0.042 Uiso 1 1 calc R
C28 C 0.1732(9) 0.4303(10) -0.0224(6) 0.034 Uani 1 1 d .
C29 C 0.2295(9) 0.3172(10) 0.0302(6) 0.032 Uani 1 1 d .
C30 C 0.1622(11) 0.6295(9) -0.0636(8) 0.043 Uani 1 1 d .
H30A H 0.1626 0.6343 -0.1214 0.064 Uiso 1 1 calc R
H30B H 0.2054 0.6790 -0.0553 0.064 Uiso 1 1 calc R
H30C H 0.0848 0.6524 -0.0503 0.064 Uiso 1 1 calc R
C31 C 0.1973(14) -0.0845(15) 0.3672(11) 0.079 Uani 1 1 d D
H31A H 0.1253 -0.0450 0.3799 0.118 Uiso 1 1 calc R
H31B H 0.1983 -0.1635 0.3804 0.118 Uiso 1 1 calc R
H31C H 0.2074 -0.0504 0.3084 0.118 Uiso 1 1 calc R
C32 C 0.3117(12) 0.1756(13) 0.8244(7) 0.050 Uani 1 1 d D
H32A H 0.3641 0.1033 0.8541 0.076 Uiso 1 1 calc R
H32B H 0.2510 0.1900 0.8592 0.076 Uiso 1 1 calc R
H32C H 0.3514 0.2352 0.8110 0.076 Uiso 1 1 calc R
C33 C 0.670(4) 0.504(2) 0.2197(17) 0.211 Uani 1 1 d .
H33A H 0.5991 0.5448 0.2324 0.317 Uiso 1 1 calc R
H33B H 0.6805 0.5370 0.1609 0.317 Uiso 1 1 calc R
H33C H 0.7322 0.5074 0.2527 0.317 Uiso 1 1 calc R
H12W H 0.495(8) 0.148(5) 0.505(5) 0.024 Uiso 1 1 d D
H9W H 0.551(9) 0.156(8) 0.354(7) 0.042 Uiso 1 1 d D
H5 H 0.297(9) 0.262(6) 0.529(5) 0.050 Uiso 1 1 d D

loop_
_atom_site_aniso_label
_atom_site_aniso_U_11
_atom_site_aniso_U_22
_atom_site_aniso_U_33
_atom_site_aniso_U_23
_atom_site_aniso_U_13
_atom_site_aniso_U_12
Gd3 0.023 0.033 0.018 -0.010 -0.001 -0.005
Gd1 0.020 0.034 0.018 -0.013 0.000 0.001
Gd2 0.018 0.031 0.017 -0.011 -0.002 -0.001
Cl1 0.377 0.133 0.192 -0.075 -0.124 0.024
Cl2 0.064 0.038 0.052 -0.018 0.010 -0.022
N1 0.020 0.053 0.014 -0.016 -0.003 0.004
N2 0.020 0.063 0.027 -0.020 0.000 -0.003
N3 0.026 0.055 0.018 -0.016 -0.005 0.000
N4 0.043 0.032 0.023 -0.017 0.003 0.001
N5 0.029 0.034 0.024 -0.018 0.009 -0.009
N6 0.030 0.031 0.027 -0.018 0.004 -0.007
O1 0.016 0.046 0.022 -0.017 0.001 0.003
O2 0.016 0.045 0.015 -0.009 0.000 -0.003
O3 0.020 0.063 0.012 -0.015 0.006 -0.005
O4 0.023 0.052 0.013 -0.010 -0.002 -0.003
O5 0.047 0.040 0.046 -0.020 -0.005 0.015
O6 0.030 0.034 0.024 -0.014 -0.001 -0.005
O7 0.032 0.031 0.030 -0.010 -0.006 -0.003
O8 0.042 0.041 0.031 0.000 -0.007 -0.006
O9 0.026 0.031 0.019 -0.014 0.001 -0.008
O10 0.026 0.040 0.037 -0.012 -0.004 -0.010
O11 0.072 0.047 0.027 -0.016 -0.003 -0.015
O12 0.029 0.023 0.019 -0.008 -0.005 -0.003
O13 0.044 0.072 0.043 -0.041 0.014 -0.005
O14 0.112 0.064 0.101 0.012 -0.054 -0.046
O15 0.131 0.102 0.067 -0.011 0.005 -0.041
O16 0.269 0.157 0.160 -0.057 -0.098 -0.056
O17 0.201 0.173 0.149 -0.051 -0.022 -0.107
O18 0.180 0.143 0.261 -0.079 -0.073 -0.024
O19 0.354 0.270 0.297 -0.177 -0.024 -0.076
C1 0.028 0.050 0.018 -0.014 0.001 -0.001
C2 0.022 0.057 0.030 -0.025 0.000 0.002
C3 0.020 0.072 0.030 -0.020 -0.014 0.009
C4 0.018 0.066 0.047 -0.020 -0.009 -0.001
C5 0.023 0.083 0.027 -0.020 0.006 -0.010
C6 0.026 0.054 0.014 -0.009 -0.002 0.001
C7 0.014 0.050 0.032 -0.021 0.005 -0.003
C8 0.017 0.065 0.034 -0.021 -0.002 -0.004
C9 0.032 0.052 0.015 -0.015 0.006 -0.013
C10 0.022 0.052 0.025 -0.015 0.004 -0.012
C11 0.035 0.054 0.033 -0.026 0.014 -0.012
C12 0.039 0.045 0.019 -0.012 0.003 -0.011
C13 0.019 0.038 0.031 -0.014 0.002 -0.007
C14 0.023 0.044 0.022 -0.016 0.004 -0.013
C15 0.036 0.092 0.025 -0.020 0.002 0.009
C16 0.091 0.041 0.044 -0.018 -0.032 0.022
C17 0.069 0.025 0.029 -0.016 0.002 0.001
C18 0.074 0.033 0.040 -0.015 0.007 0.002
C19 0.060 0.035 0.063 -0.023 0.008 -0.017
C20 0.051 0.036 0.062 -0.023 0.016 -0.015
C21 0.032 0.036 0.032 -0.016 0.002 -0.005
C22 0.023 0.042 0.020 -0.017 0.000 -0.010
C23 0.023 0.042 0.017 -0.016 0.000 -0.012
C24 0.021 0.043 0.022 -0.014 -0.003 0.001
C25 0.021 0.059 0.039 -0.025 0.002 -0.008
C26 0.029 0.048 0.024 -0.008 -0.001 -0.001
C27 0.028 0.045 0.022 -0.003 0.002 -0.004
C28 0.034 0.044 0.018 -0.006 0.008 -0.007
C29 0.032 0.041 0.019 -0.012 0.001 -0.003
C30 0.049 0.028 0.035 -0.001 -0.013 0.005
C31 0.078 0.086 0.089 -0.058 -0.030 -0.010
C32 0.062 0.066 0.025 -0.023 0.003 -0.010
C33 0.464 0.116 0.138 -0.083 0.180 -0.179

loop_
_atom_type_symbol
_atom_type_description
_atom_type_scat_dispersion_real
_atom_type_scat_dispersion_imag
_atom_type_scat_source
C C 0.0033 0.0016 'International Tables Vol C Tables 4.2.6.8 and 6.1.1.4'
H H 0.0000 0.0000 'International Tables Vol C Tables 4.2.6.8 and 6.1.1.4'
N N 0.0061 0.0033 'International Tables Vol C Tables 4.2.6.8 and 6.1.1.4'
O O 0.0106 0.0060 'International Tables Vol C Tables 4.2.6.8 and 6.1.1.4'
Cl Cl 0.1484 0.1585 'International Tables Vol C Tables 4.2.6.8 and 6.1.1.4'
Gd Gd -0.1653 3.9035 'International Tables Vol C Tables 4.2.6.8 and 6.1.1.4'

loop_
_geom_angle_atom_site_label_1
_geom_angle_atom_site_label_2
_geom_angle_atom_site_label_3
_geom_angle
_geom_angle_site_symmetry_1
_geom_angle_site_symmetry_3
O7 Gd3 O1 87.9(3) . .
O7 Gd3 O6 133.3(2) . .
O1 Gd3 O6 78.0(3) . .
O7 Gd3 O14 80.6(3) . .
O1 Gd3 O14 110.5(5) . .
O6 Gd3 O14 146.0(3) . .
O7 Gd3 O3 139.0(2) . 2_656
O1 Gd3 O3 133.1(2) . 2_656
O6 Gd3 O3 68.9(3) . 2_656
O14 Gd3 O3 83.3(4) . 2_656
O7 Gd3 O9 147.5(3) . .
O1 Gd3 O9 70.6(2) . .
O6 Gd3 O9 67.0(2) . .
O14 Gd3 O9 84.5(3) . .
O3 Gd3 O9 66.4(2) 2_656 .
O7 Gd3 N6 71.6(3) . .
O1 Gd3 N6 80.4(3) . .
O6 Gd3 N6 62.3(3) . .
O14 Gd3 N6 149.8(3) . .
O3 Gd3 N6 110.3(3) 2_656 .
O9 Gd3 N6 125.4(2) . .
O7 Gd3 O4 79.2(2) . 2_656
O1 Gd3 O4 158.1(2) . 2_656
O6 Gd3 O4 98.0(2) . 2_656
O14 Gd3 O4 84.9(5) . 2_656
O3 Gd3 O4 62.0(2) 2_656 2_656
O9 Gd3 O4 128.1(2) . 2_656
N6 Gd3 O4 78.8(2) . 2_656
O7 Gd3 Gd1 170.48(19) . 2_656
O1 Gd3 Gd1 93.90(17) . 2_656
O6 Gd3 Gd1 38.66(17) . 2_656
O14 Gd3 Gd1 107.4(3) . 2_656
O3 Gd3 Gd1 40.15(16) 2_656 2_656
O9 Gd3 Gd1 40.91(16) . 2_656
N6 Gd3 Gd1 99.5(2) . 2_656
O4 Gd3 Gd1 96.09(15) 2_656 2_656
O7 Gd3 Gd2 121.69(19) . .
O1 Gd3 Gd2 34.77(16) . .
O6 Gd3 Gd2 62.12(17) . .
O14 Gd3 Gd2 105.6(4) . .
O3 Gd3 Gd2 98.86(15) 2_656 .
O9 Gd3 Gd2 36.91(15) . .
N6 Gd3 Gd2 98.88(19) . .
O4 Gd3 Gd2 157.47(16) 2_656 .
Gd1 Gd3 Gd2 61.94(2) 2_656 .
O6 Gd1 O2 147.6(2) 2_656 .
O6 Gd1 O3 68.2(2) 2_656 .
O2 Gd1 O3 116.8(2) . .
O6 Gd1 O9 67.3(2) 2_656 2_656
O2 Gd1 O9 84.8(2) . 2_656
O3 Gd1 O9 67.0(2) . 2_656
O6 Gd1 O12 85.7(2) 2_656 .
O2 Gd1 O12 68.3(2) . .
O3 Gd1 O12 134.5(2) . .
O9 Gd1 O12 68.7(2) 2_656 .
O6 Gd1 O5 124.3(3) 2_656 .
O2 Gd1 O5 72.7(3) . .
O3 Gd1 O5 143.1(3) . .
O9 Gd1 O5 148.5(3) 2_656 .
O12 Gd1 O5 82.4(3) . .
O6 Gd1 O13 89.7(3) 2_656 .
O2 Gd1 O13 122.6(3) . .
O3 Gd1 O13 73.7(3) . .
O9 Gd1 O13 139.5(3) 2_656 .
O12 Gd1 O13 145.4(3) . .
O5 Gd1 O13 72.0(3) . .
O6 Gd1 N3 135.8(3) 2_656 .
O2 Gd1 N3 63.1(2) . .
O3 Gd1 N3 68.0(3) . .
O9 Gd1 N3 100.4(3) 2_656 .
O12 Gd1 N3 131.0(2) . .
O5 Gd1 N3 89.0(3) . .
O13 Gd1 N3 72.6(3) . .
O6 Gd1 N4 62.1(3) 2_656 .
O2 Gd1 N4 126.7(3) . .
O3 Gd1 N4 116.2(3) . .
O9 Gd1 N4 120.9(3) 2_656 .
O12 Gd1 N4 78.7(2) . .
O5 Gd1 N4 62.2(3) . .
O13 Gd1 N4 68.9(3) . .
N3 Gd1 N4 137.2(3) . .
O6 Gd1 Gd3 37.99(17) 2_656 2_656
O2 Gd1 Gd3 124.28(18) . 2_656
O3 Gd1 Gd3 40.01(16) . 2_656
O9 Gd1 Gd3 41.90(15) 2_656 2_656
O12 Gd1 Gd3 97.38(16) . 2_656
O5 Gd1 Gd3 161.8(2) . 2_656
O13 Gd1 Gd3 99.9(2) . 2_656
N3 Gd1 Gd3 104.4(2) . 2_656
N4 Gd1 Gd3 99.9(2) . 2_656
O6 Gd1 Gd2 61.14(17) 2_656 2_656
O2 Gd1 Gd2 86.66(16) . 2_656
O3 Gd1 Gd2 97.60(17) . 2_656
O9 Gd1 Gd2 35.76(16) 2_656 2_656
O12 Gd1 Gd2 37.12(15) . 2_656
O5 Gd1 Gd2 119.0(2) . 2_656
O13 Gd1 Gd2 150.5(2) . 2_656
N3 Gd1 Gd2 131.2(2) . 2_656
N4 Gd1 Gd2 91.4(2) . 2_656
Gd3 Gd1 Gd2 60.76(2) 2_656 2_656
O6 Gd1 Gd2 119.23(17) 2_656 .
O2 Gd1 Gd2 33.14(16) . .
O3 Gd1 Gd2 135.13(19) . .
O9 Gd1 Gd2 75.77(15) 2_656 .
O12 Gd1 Gd2 35.25(15) . .
O5 Gd1 Gd2 73.4(2) . .
O13 Gd1 Gd2 143.6(2) . .
N3 Gd1 Gd2 96.18(19) . .
N4 Gd1 Gd2 103.86(19) . .
Gd3 Gd1 Gd2 116.48(2) 2_656 .
Gd2 Gd1 Gd2 60.607(17) 2_656 .
O1 Gd2 O9 72.1(2) . .
O1 Gd2 O2 127.8(2) . .
O9 Gd2 O2 156.1(2) . .
O1 Gd2 O12 122.9(2) . 2_656
O9 Gd2 O12 70.4(2) . 2_656
O2 Gd2 O12 101.8(2) . 2_656
O1 Gd2 O10 87.7(3) . .
O9 Gd2 O10 116.5(2) . .
O2 Gd2 O10 80.7(3) . .
O12 Gd2 O10 72.8(2) 2_656 .
O1 Gd2 O12 147.7(2) . .
O9 Gd2 O12 88.3(2) . .
O2 Gd2 O12 67.8(2) . .
O12 Gd2 O12 70.6(3) 2_656 .
O10 Gd2 O12 124.4(2) . .
O1 Gd2 O11 77.9(3) . .
O9 Gd2 O11 81.2(3) . .
O2 Gd2 O11 89.9(3) . .
O12 Gd2 O11 134.4(3) 2_656 .
O10 Gd2 O11 152.8(3) . .
O12 Gd2 O11 73.7(3) . .
O1 Gd2 N1 64.5(2) . .
O9 Gd2 N1 135.6(2) . .
O2 Gd2 N1 63.4(2) . .
O12 Gd2 N1 143.4(3) 2_656 .
O10 Gd2 N1 71.9(3) . .
O12 Gd2 N1 124.5(2) . .
O11 Gd2 N1 81.0(3) . .
O1 Gd2 Gd3 34.26(16) . .
O9 Gd2 Gd3 39.02(15) . .
O2 Gd2 Gd3 161.92(15) . .
O12 Gd2 Gd3 94.65(16) 2_656 .
O10 Gd2 Gd3 97.26(18) . .
O12 Gd2 Gd3 125.75(17) . .
O11 Gd2 Gd3 83.84(19) . .
N1 Gd2 Gd3 98.76(18) . .
O1 Gd2 Gd1 88.93(16) . 2_656
O9 Gd2 Gd1 36.94(17) . 2_656
O2 Gd2 Gd1 139.62(16) . 2_656
O12 Gd2 Gd1 37.84(16) 2_656 2_656
O10 Gd2 Gd1 85.24(19) . 2_656
O12 Gd2 Gd1 90.35(17) . 2_656
O11 Gd2 Gd1 117.1(2) . 2_656
N1 Gd2 Gd1 144.92(19) . 2_656
Gd3 Gd2 Gd1 57.299(16) . 2_656
O1 Gd2 Gd2 148.50(16) . 2_656
O9 Gd2 Gd2 77.19(16) . 2_656
O2 Gd2 Gd2 83.73(15) . 2_656
O12 Gd2 Gd2 35.71(15) 2_656 2_656
O10 Gd2 Gd2 99.78(18) . 2_656
O12 Gd2 Gd2 34.93(16) . 2_656
O11 Gd2 Gd2 104.6(2) . 2_656
N1 Gd2 Gd2 146.86(18) . 2_656
Gd3 Gd2 Gd2 114.25(3) . 2_656
Gd1 Gd2 Gd2 61.61(3) 2_656 2_656
O1 Gd2 Gd1 149.60(17) . .
O9 Gd2 Gd1 123.30(15) . .
O2 Gd2 Gd1 32.77(15) . .
O12 Gd2 Gd1 87.44(16) 2_656 .
O10 Gd2 Gd1 104.37(18) . .
O12 Gd2 Gd1 35.13(17) . .
O11 Gd2 Gd1 79.10(18) . .
N1 Gd2 Gd1 92.42(18) . .
Gd3 Gd2 Gd1 157.870(19) . .
Gd1 Gd2 Gd1 119.392(17) 2_656 .
Gd2 Gd2 Gd1 57.79(2) 2_656 .
C2 N1 C6 119.2(9) . .
C2 N1 Gd2 119.5(7) . .
C6 N1 Gd2 120.5(6) . .
C7 N2 N3 111.7(8) . .
C8 N3 N2 112.6(9) . .
C8 N3 Gd1 132.2(7) . .
N2 N3 Gd1 114.4(6) . .
C17 N4 C21 116.9(10) . .
C17 N4 Gd1 122.7(8) . .
C21 N4 Gd1 120.3(7) . .
C22 N5 N6 110.4(8) . .
C23 N6 N5 112.7(8) . .
C23 N6 Gd3 129.1(7) . .
N5 N6 Gd3 117.9(6) . .
C1 O1 Gd3 121.7(6) . .
C1 O1 Gd2 127.3(6) . .
Gd3 O1 Gd2 111.0(3) . .
C7 O2 Gd1 117.7(6) . .
C7 O2 Gd2 124.2(6) . .
Gd1 O2 Gd2 114.1(3) . .
C14 O3 Gd3 124.9(6) . 2_656
C14 O3 Gd1 132.8(7) . .
Gd3 O3 Gd1 99.8(2) 2_656 .
C13 O4 C15 115.9(8) . .
C13 O4 Gd3 117.2(6) . 2_656
C15 O4 Gd3 126.0(6) . 2_656
C16 O5 Gd1 126.9(7) . .
C22 O6 Gd3 123.8(6) . .
C22 O6 Gd1 128.3(7) . 2_656
Gd3 O6 Gd1 103.4(3) . 2_656
C29 O7 Gd3 144.6(7) . .
C28 O8 C30 117.8(9) . .
Gd2 O9 Gd1 107.3(3) . 2_656
Gd2 O9 Gd3 104.1(2) . .
Gd1 O9 Gd3 97.2(2) 2_656 .
C31 O10 Gd2 132.8(8) . .
Gd2 O12 Gd1 105.0(2) 2_656 .
Gd2 O12 Gd2 109.4(3) 2_656 .
Gd1 O12 Gd2 109.6(3) . .
C32 O13 Gd1 128.1(8) . .
O1 C1 C2 111.7(8) . .
N1 C2 C3 119.8(10) . .
N1 C2 C1 116.1(9) . .
C3 C2 C1 124.1(10) . .
C4 C3 C2 121.2(10) . .
C3 C4 C5 118.3(10) . .
C6 C5 C4 119.6(11) . .
N1 C6 C5 121.8(9) . .
N1 C6 C7 112.4(9) . .
C5 C6 C7 125.7(10) . .
O2 C7 N2 123.7(9) . .
O2 C7 C6 118.3(9) . .
N2 C7 C6 118.0(9) . .
N3 C8 C9 124.3(10) . .
C14 C9 C10 120.0(9) . .
C14 C9 C8 123.2(9) . .
C10 C9 C8 116.8(10) . .
C11 C10 C9 120.0(10) . .
C12 C11 C10 120.4(10) . .
C13 C12 C11 120.2(10) . .
C12 C13 O4 126.0(9) . .
C12 C13 C14 121.3(9) . .
O4 C13 C14 112.8(9) . .
O3 C14 C9 123.4(9) . .
O3 C14 C13 118.4(9) . .
C9 C14 C13 118.2(9) . .
O5 C16 C17 111.7(10) . .
N4 C17 C18 122.9(12) . .
N4 C17 C16 116.4(11) . .
C18 C17 C16 120.8(11) . .
C19 C18 C17 117.5(12) . .
C18 C19 C20 120.0(12) . .
C21 C20 C19 118.7(13) . .
C20 C21 N4 123.9(11) . .
C20 C21 C22 124.8(11) . 2_656
N4 C21 C22 111.3(9) . 2_656
N5 C22 O6 125.2(10) . .
N5 C22 C21 120.0(9) . 2_656
O6 C22 C21 114.8(9) . 2_656
N6 C23 C24 128.1(9) . .
C29 C24 C23 124.0(9) . .
C29 C24 C25 119.5(10) . .
C23 C24 C25 116.4(10) . .
C26 C25 C24 120.1(11) . .
C25 C26 C27 119.7(10) . .
C28 C27 C26 121.4(11) . .
O8 C28 C27 124.5(10) . .
O8 C28 C29 115.4(9) . .
C27 C28 C29 120.0(11) . .
O7 C29 C24 122.3(10) . .
O7 C29 C28 118.5(10) . .
C24 C29 C28 119.1(10) . .

loop_
_geom_bond_atom_site_label_1
_geom_bond_atom_site_label_2
_geom_bond_distance
_geom_bond_site_symmetry_2
Gd3 O7 2.250(7) .
Gd3 O1 2.297(7) .
Gd3 O6 2.324(7) .
Gd3 O14 2.361(10) .
Gd3 O3 2.397(7) 2_656
Gd3 O9 2.473(6) .
Gd3 N6 2.565(8) .
Gd3 O4 2.613(7) 2_656
Gd3 Gd1 3.6743(11) 2_656
Gd3 Gd2 3.8100(13) .
Gd1 O6 2.359(7) 2_656
Gd1 O2 2.375(6) .
Gd1 O3 2.404(7) .
Gd1 O9 2.425(7) 2_656
Gd1 O12 2.448(7) .
Gd1 O5 2.480(8) .
Gd1 O13 2.491(8) .
Gd1 N3 2.552(9) .
Gd1 N4 2.585(9) .
Gd1 Gd3 3.6743(11) 2_656
Gd1 Gd2 3.8533(13) 2_656
Gd1 Gd2 4.0064(14) .
Gd2 O1 2.327(7) .
Gd2 O9 2.359(7) .
Gd2 O2 2.399(6) .
Gd2 O12 2.408(7) 2_656
Gd2 O10 2.433(7) .
Gd2 O12 2.455(6) .
Gd2 O11 2.460(8) .
Gd2 N1 2.546(8) .
Gd2 Gd1 3.8533(13) 2_656
Gd2 Gd2 3.9681(14) 2_656
N1 C2 1.332(13) .
N1 C6 1.343(13) .
N2 C7 1.327(14) .
N2 N3 1.402(11) .
N3 C8 1.286(14) .
N4 C17 1.346(14) .
N4 C21 1.367(14) .
N5 C22 1.285(13) .
N5 N6 1.402(12) .
N6 C23 1.305(12) .
O1 C1 1.408(12) .
O2 C7 1.312(11) .
O3 C14 1.310(12) .
O3 Gd3 2.397(7) 2_656
O4 C13 1.391(12) .
O4 C15 1.457(13) .
O4 Gd3 2.613(7) 2_656
O5 C16 1.406(18) .
O6 C22 1.299(12) .
O6 Gd1 2.359(7) 2_656
O7 C29 1.308(12) .
O8 C28 1.363(14) .
O8 C30 1.420(13) .
O9 Gd1 2.425(7) 2_656
O10 C31 1.468(15) .
O12 Gd2 2.408(7) 2_656
O13 C32 1.421(14) .
O15 C33 1.42(2) .
C1 C2 1.489(15) .
C2 C3 1.410(15) .
C3 C4 1.331(17) .
C4 C5 1.380(16) .
C5 C6 1.371(15) .
C6 C7 1.466(14) .
C8 C9 1.451(14) .
C9 C14 1.393(15) .
C9 C10 1.422(14) .
C10 C11 1.387(15) .
C11 C12 1.381(16) .
C12 C13 1.380(15) .
C13 C14 1.422(14) .
C16 C17 1.495(19) .
C17 C18 1.414(19) .
C18 C19 1.383(19) .
C19 C20 1.391(18) .
C20 C21 1.353(16) .
C21 C22 1.499(15) 2_656
C22 C21 1.499(15) 2_656
C23 C24 1.421(15) .
C24 C29 1.407(16) .
C24 C25 1.437(14) .
C25 C26 1.383(16) .
C26 C27 1.398(17) .
C27 C28 1.386(15) .
C28 C29 1.421(15) .
